data_2200875
loop_
_publ_author_name
'Parthasarathi, V.'
'Praveen, V. N.'
'Thamotharan, S.'
'Vijayalakshmi, L.'
'Bhaskar, A.'

_publ_section_title
;
 1-(4-Hydroxyphenyl)-3-phenylprop-2-en-1-one
;
_journal_issue 1
_journal_name_full 'Acta Crystallographica Section E'
_journal_page_first o86
_journal_page_last o87
_journal_paper_doi 10.1107/S1600536801021328
_journal_volume 58
_journal_year 2002
_chemical_formula_iupac 'C15 H12 O2'
_chemical_formula_moiety 'C15 H12 O2'
_chemical_formula_sum 'C15 H12 O2'
_chemical_formula_weight 224.25
_chemical_name_systematic
;
1-(4-Hydroxyphenyl)-3-phenyl-2-propenal
;
_space_group_IT_number 61
_symmetry_cell_setting orthorhombic
_symmetry_space_group_name_Hall '-P 2ac 2ab'
_symmetry_space_group_name_H-M 'P b c a'
_atom_sites_solution_hydrogens geom
_atom_sites_solution_primary direct
_atom_sites_solution_secondary difmap
_audit_creation_method SHELXL-97
_cell_angle_alpha 90.00
_cell_angle_beta 90.00
_cell_angle_gamma 90.00
_cell_formula_units_Z 8
_cell_length_a 8.4663(10)
_cell_length_b 22.384(2)
_cell_length_c 12.216(3)
_cell_measurement_reflns_used 25
_cell_measurement_temperature 293(2)
_cell_measurement_theta_max 30
_cell_measurement_theta_min 20
_cell_volume 2315.0(7)
_computing_cell_refinement 'CAD-4 EXPRESS'
_computing_data_collection 'CAD-4 EXPRESS (Enraf-Nonius, 1994)'
_computing_data_reduction 'MoLEN (Fair, 1990)'
_computing_molecular_graphics 'ZORTEP (Zsolnai, 1997)'
_computing_publication_material SHELXL97
_computing_structure_refinement 'SHELXL97 (Sheldrick, 1997)'
_computing_structure_solution 'SHELXS97 (Sheldrick, 1997)'
_diffrn_ambient_temperature 293(2)
_diffrn_measured_fraction_theta_full 1.000
_diffrn_measured_fraction_theta_max 1.000
_diffrn_measurement_device_type 'Enraf-Nonius CAD-4'
_diffrn_measurement_method \w--2\q
_diffrn_radiation_monochromator graphite
_diffrn_radiation_source 'fine-focus sealed tube'
_diffrn_radiation_type CuK\a
_diffrn_radiation_wavelength 1.54180
_diffrn_reflns_av_R_equivalents .000
_diffrn_reflns_av_sigmaI/netI .0266
_diffrn_reflns_limit_h_max 10
_diffrn_reflns_limit_h_min 0
_diffrn_reflns_limit_k_max 26
_diffrn_reflns_limit_k_min 0
_diffrn_reflns_limit_l_max 0
_diffrn_reflns_limit_l_min -14
_diffrn_reflns_number 2107
_diffrn_reflns_theta_full 67.92
_diffrn_reflns_theta_max 67.92
_diffrn_reflns_theta_min 3.95
_diffrn_standards_decay_% negligible
_diffrn_standards_interval_time 120
_diffrn_standards_number 2
_exptl_absorpt_coefficient_mu .679
_exptl_absorpt_correction_T_max .905
_exptl_absorpt_correction_T_min .822
_exptl_absorpt_correction_type '\y scan'
_exptl_absorpt_process_details '(North et al., 1968)'
_exptl_crystal_colour Yellow
_exptl_crystal_density_diffrn 1.287
_exptl_crystal_density_method 'not measured'
_exptl_crystal_description Rectangular
_exptl_crystal_F_000 944
_exptl_crystal_size_max .30
_exptl_crystal_size_mid .22
_exptl_crystal_size_min .15
_refine_diff_density_max .15
_refine_diff_density_min -.14
_refine_ls_extinction_coef .0018(3)
_refine_ls_extinction_expression Fc^*^=kFc[1+0.001xFc^2^\l^3^/sin(2\q)]^-1/4^
_refine_ls_extinction_method SHELXL97
_refine_ls_goodness_of_fit_ref 1.09
_refine_ls_hydrogen_treatment constr
_refine_ls_matrix_type full
_refine_ls_number_parameters 156
_refine_ls_number_reflns 2107
_refine_ls_number_restraints 0
_refine_ls_restrained_S_all 1.09
_refine_ls_R_factor_all .070
_refine_ls_R_factor_gt .044
_refine_ls_shift/su_max <0.001
_refine_ls_shift/su_mean <0.001
_refine_ls_structure_factor_coef Fsqd
_refine_ls_weighting_details 'calc w = 1/[\s^2^(Fo^2^)+(0.0493P)^2^+0.8408P] where P = (Fo^2^+2Fc^2^)/3'
_refine_ls_weighting_scheme calc
_refine_ls_wR_factor_gt .109
_refine_ls_wR_factor_ref .129
_reflns_number_gt 1518
_reflns_number_total 2107
_reflns_threshold_expression I>2\s(I)
_cod_data_source_file ci6085.cif
_cod_data_source_block I
_cod_depositor_comments
;
The following automatic conversions were performed:
'_symmetry_cell_setting' value 'Orthorhombic' changed to 'orthorhombic'
according to '/home/saulius/struct/CIF-dictionaries/cif_core.dic'
dictionary named 'cif_core.dic' version 2.4.1 from 2010-06-29.

Automatic conversion script
Id: cif_fix_enum 1527 2010-12-29 10:47:43Z saulius 

The following automatic conversions were performed:

'_symmetry_cell_setting' value 'Orthorhombic' changed to
'orthorhombic' according to
/home/saulius/struct/CIF-dictionaries/cif_core.dic dictionary named
'cif_core.dic' version 2.4.1 from 2010-06-29.

Automatic conversion script
Id: cif_fix_values 1715 2011-07-08 13:25:40Z adriana 
;
_cod_original_cell_volume 2315.2(6)
_cod_database_code 2200875
_cod_database_fobs_code 2200875

loop_
_symmetry_equiv_pos_as_xyz
'x, y, z'
'-x+1/2, -y, z+1/2'
'x+1/2, -y+1/2, -z'
'-x, y+1/2, -z+1/2'
'-x, -y, -z'
'x-1/2, y, -z-1/2'
'-x-1/2, y-1/2, z'
'x, -y-1/2, z-1/2'

loop_
_atom_site_label
_atom_site_fract_x
_atom_site_fract_y
_atom_site_fract_z
_atom_site_U_iso_or_equiv
_atom_site_adp_type
_atom_site_calc_flag
_atom_site_refinement_flags
_atom_site_occupancy
_atom_site_disorder_assembly
_atom_site_disorder_group
_atom_site_type_symbol
O1 -.0431(2) .12610(7) .61789(12) .0610(5) Uani d . 1 . . O
O2 .3845(2) .35874(7) .59586(12) .0666(5) Uani d . 1 . . O
H2A .4137 .3589 .5319 .100 Uiso calc R 1 . . H
C10 .1188(2) .20795(9) .66607(15) .0428(5) Uani d . 1 . . C
C6 -.1178(2) .07359(9) .95098(16) .0467(5) Uani d . 1 . . C
C9 .0247(2) .15458(9) .69126(16) .0468(5) Uani d . 1 . . C
C11 .1465(3) .25249(10) .74367(16) .0507(5) Uani d . 1 . . C
H11 .1050 .2482 .8137 .061 Uiso calc R 1 . . H
C13 .2987(2) .30913(9) .61535(16) .0485(5) Uani d . 1 . . C
C15 .1843(2) .21562(9) .56201(16) .0466(5) Uani d . 1 . . C
H15 .1666 .1869 .5085 .056 Uiso calc R 1 . . H
C14 .2745(2) .26497(9) .53727(15) .0486(5) Uani d . 1 . . C
H14 .3193 .2688 .4681 .058 Uiso calc R 1 . . H
C12 .2333(3) .30244(10) .71920(16) .0566(6) Uani d . 1 . . C
H12 .2486 .3318 .7720 .068 Uiso calc R 1 . . H
C7 -.0908(2) .09406(9) .83833(16) .0478(5) Uani d . 1 . . C
H7 -.1518 .0763 .7840 .057 Uiso calc R 1 . . H
C8 .0116(3) .13520(10) .80625(16) .0512(5) Uani d . 1 . . C
H8 .0777 .1525 .8581 .061 Uiso calc R 1 . . H
C1 -.2448(3) .03666(11) .9737(2) .0666(7) Uani d . 1 . . C
H1 -.3089 .0236 .9167 .080 Uiso calc R 1 . . H
C5 -.0229(3) .09103(11) 1.03738(18) .0611(6) Uani d . 1 . . C
H5 .0644 .1152 1.0241 .073 Uiso calc R 1 . . H
C4 -.0561(3) .07298(11) 1.14339(19) .0694(7) Uani d . 1 . . C
H4 .0082 .0854 1.2008 .083 Uiso calc R 1 . . H
C2 -.2777(4) .01894(13) 1.0799(2) .0818(9) Uani d . 1 . . C
H2 -.3645 -.0053 1.0941 .098 Uiso calc R 1 . . H
C3 -.1823(4) .03712(11) 1.1638(2) .0738(8) Uani d . 1 . . C
H3 -.2039 .0249 1.2350 .089 Uiso calc R 1 . . H

loop_
_atom_site_aniso_label
_atom_site_aniso_U_11
_atom_site_aniso_U_22
_atom_site_aniso_U_33
_atom_site_aniso_U_12
_atom_site_aniso_U_13
_atom_site_aniso_U_23
O1 .0782(11) .0629(9) .0420(8) -.0100(9) -.0059(8) .0045(7)
O2 .0833(12) .0696(10) .0469(8) -.0219(9) .0072(8) .0022(8)
C10 .0417(10) .0509(11) .0358(9) .0072(9) -.0010(8) .0054(8)
C6 .0532(12) .0430(10) .0439(11) .0028(10) .0072(10) .0015(9)
C9 .0465(11) .0535(12) .0405(10) .0065(10) -.0008(9) .0058(9)
C11 .0571(12) .0612(12) .0337(9) .0035(11) .0059(9) .0042(9)
C13 .0503(12) .0538(12) .0414(10) -.0014(10) -.0005(9) .0060(9)
C15 .0499(11) .0546(12) .0352(10) .0047(10) -.0008(9) .0015(9)
C14 .0522(12) .0621(13) .0316(9) .0015(10) .0021(9) .0049(9)
C12 .0698(15) .0611(13) .0390(11) -.0037(12) .0038(11) -.0028(9)
C7 .0515(12) .0503(11) .0414(11) .0025(10) .0025(9) -.0007(9)
C8 .0550(12) .0595(12) .0390(10) -.0038(11) -.0032(9) .0082(9)
C1 .0760(16) .0665(15) .0574(14) -.0186(13) .0093(13) -.0013(12)
C5 .0687(15) .0663(14) .0482(12) -.0117(12) -.0022(11) .0102(11)
C4 .0887(18) .0749(16) .0446(12) -.0011(15) -.0037(13) .0086(12)
C2 .095(2) .0792(18) .0711(17) -.0236(16) .0268(16) .0107(14)
C3 .102(2) .0694(16) .0502(14) .0049(16) .0196(14) .0137(12)

loop_
_atom_type_symbol
_atom_type_description
_atom_type_scat_dispersion_real
_atom_type_scat_dispersion_imag
_atom_type_scat_source
C C .0181 .0091 'International Tables Vol C Tables 4.2.6.8 and 6.1.1.4'
H H .0000 .0000 'International Tables Vol C Tables 4.2.6.8 and 6.1.1.4'
O O .0492 .0322 'International Tables Vol C Tables 4.2.6.8 and 6.1.1.4'

loop_
_geom_angle_atom_site_label_1
_geom_angle_atom_site_label_2
_geom_angle_atom_site_label_3
_geom_angle
C13 O2 H2A 109.5
C11 C10 C15 117.61(19)
C11 C10 C9 122.00(18)
C15 C10 C9 120.39(18)
C5 C6 C1 117.9(2)
C5 C6 C7 122.47(19)
C1 C6 C7 119.7(2)
O1 C9 C10 121.17(18)
O1 C9 C8 120.15(19)
C10 C9 C8 118.68(18)
C12 C11 C10 121.63(19)
C12 C11 H11 119.2
C10 C11 H11 119.2
O2 C13 C14 122.98(18)
O2 C13 C12 117.64(19)
C14 C13 C12 119.4(2)
C14 C15 C10 121.24(19)
C14 C15 H15 119.4
C10 C15 H15 119.4
C15 C14 C13 120.14(18)
C15 C14 H14 119.9
C13 C14 H14 119.9
C11 C12 C13 120.0(2)
C11 C12 H12 120.0
C13 C12 H12 120.0
C8 C7 C6 126.6(2)
C8 C7 H7 116.7
C6 C7 H7 116.7
C7 C8 C9 122.4(2)
C7 C8 H8 118.8
C9 C8 H8 118.8
C6 C1 C2 121.0(3)
C6 C1 H1 119.5
C2 C1 H1 119.5
C6 C5 C4 120.9(2)
C6 C5 H5 119.6
C4 C5 H5 119.6
C3 C4 C5 120.2(2)
C3 C4 H4 119.9
C5 C4 H4 119.9
C3 C2 C1 119.9(3)
C3 C2 H2 120.0
C1 C2 H2 120.0
C4 C3 C2 120.2(2)
C4 C3 H3 119.9
C2 C3 H3 119.9

loop_
_geom_bond_atom_site_label_1
_geom_bond_atom_site_label_2
_geom_bond_site_symmetry_2
_geom_bond_distance
_geom_bond_publ_flag
O1 C9 . 1.241(2) ?
O2 C13 . 1.348(2) ?
O2 H2A . .82 ?
C10 C11 . 1.396(3) ?
C10 C15 . 1.398(3) ?
C10 C9 . 1.468(3) ?
C6 C5 . 1.383(3) ?
C6 C1 . 1.384(3) ?
C6 C7 . 1.468(3) ?
C9 C8 . 1.475(3) ?
C11 C12 . 1.371(3) ?
C11 H11 . .93 ?
C13 C14 . 1.389(3) ?
C13 C12 . 1.392(3) ?
C15 C14 . 1.377(3) ?
C15 H15 . .93 ?
C14 H14 . .93 ?
C12 H12 . .93 ?
C7 C8 . 1.324(3) ?
C7 H7 . .93 ?
C8 H8 . .93 ?
C1 C2 . 1.386(3) ?
C1 H1 . .93 ?
C5 C4 . 1.385(3) ?
C5 H5 . .93 ?
C4 C3 . 1.360(4) ?
C4 H4 . .93 ?
C2 C3 . 1.367(4) ?
C2 H2 . .93 ?
C3 H3 . .93 ?

loop_
_geom_hbond_atom_site_label_D
_geom_hbond_atom_site_label_H
_geom_hbond_atom_site_label_A
_geom_hbond_site_symmetry_A
_geom_hbond_distance_DH
_geom_hbond_distance_HA
_geom_hbond_distance_DA
_geom_hbond_angle_DHA
O2 H2A O1 3_556 .82 1.90 2.704(2) 168.3
C7 H7 O1 . .93 2.49 2.816(3) 100.7

loop_
_geom_torsion_atom_site_label_1
_geom_torsion_atom_site_label_2
_geom_torsion_atom_site_label_3
_geom_torsion_atom_site_label_4
_geom_torsion
C11 C10 C9 O1 155.7(2)
C15 C10 C9 O1 -24.4(3)
C11 C10 C9 C8 -24.2(3)
C15 C10 C9 C8 155.73(19)
C15 C10 C11 C12 .6(3)
C9 C10 C11 C12 -179.4(2)
C11 C10 C15 C14 .8(3)
C9 C10 C15 C14 -179.15(18)
C10 C15 C14 C13 -1.7(3)
O2 C13 C14 C15 -179.4(2)
C12 C13 C14 C15 1.2(3)
C10 C11 C12 C13 -1.1(3)
O2 C13 C12 C11 -179.3(2)
C14 C13 C12 C11 .2(3)
C5 C6 C7 C8 -7.8(4)
C1 C6 C7 C8 170.5(2)
C6 C7 C8 C9 -177.17(19)
O1 C9 C8 C7 -11.4(3)
C10 C9 C8 C7 168.5(2)
C5 C6 C1 C2 1.5(4)
C7 C6 C1 C2 -176.9(2)
C1 C6 C5 C4 -1.2(4)
C7 C6 C5 C4 177.1(2)
C6 C5 C4 C3 .7(4)
C6 C1 C2 C3 -1.2(4)
C5 C4 C3 C2 -.3(4)
C1 C2 C3 C4 .6(4)

loop_
_cod_related_entry_id
_cod_related_entry_database
_cod_related_entry_code
1 ChemSpider 30654643
